data_2108050
loop_
_publ_author_name
'Bolotina, Nadezhda B.'
'Gavryushkin, Pavel N.'
'Korsakov, Andrey V.'
'Rashchenko, Sergey V.'
'Seryotkin, Yurii V.'
'Golovin, Alexander V.'
'Moine, Bertrand N.'
'Zaitsev, Anatoly N.'
'Litasov, Konstantin D.'

_publ_section_title
;
 Incommensurately modulated twin structure of nyerereite
 Na~1.64~K~0.36~Ca(CO~3~)~2~
;
_journal_coeditor_code DK5051SUP1
_journal_issue 2
_journal_name_full 'Acta Crystallographica Section B'
_journal_page_first 276
_journal_page_last 284
_journal_paper_doi 10.1107/S2052520616020680
_journal_volume 73
_journal_year 2017
_chemical_formula_sum 'C2 Ca K0.36 Na1.64 O6'
_chemical_formula_weight 211.9
_chemical_name_systematic ' ?'
_space_group_IT_number 63
_space_group_ssg_name Cmcm(\a00)00s
_symmetry_cell_setting orthorhombic
_symmetry_space_group_name_Hall '-C 2c 2'
_symmetry_space_group_name_H-M 'C m c m'
_cell_angle_alpha 90
_cell_angle_beta 90
_cell_angle_gamma 90
_cell_formula_units_Z 4
_cell_length_a 5.0620(4)
_cell_length_b 8.7900(7)
_cell_length_c 12.7440(13)
_cell_measurement_reflns_used 1350
_cell_measurement_temperature 293
_cell_measurement_theta_max 29
_cell_measurement_theta_min 3.18
_cell_modulation_dimension 1
_cell_volume 567.04(9)
_computing_cell_refinement
;
CrysAlisPro, Agilent Technologies,
Version 1.171.37.35h (release 09-02-2015 CrysAlis171 .NET)
(compiled Feb  9 2015,16:26:32)
;
_computing_data_collection
;
CrysAlisPro, Agilent Technologies,
Version 1.171.37.35h (release 09-02-2015 CrysAlis171 .NET)
(compiled Feb  9 2015,16:26:32)
;
_computing_data_reduction
;
CrysAlisPro, Agilent Technologies,
Version 1.171.37.35h (release 09-02-2015 CrysAlis171 .NET)
(compiled Feb  9 2015,16:26:32)
;
_diffrn_ambient_temperature 293
_diffrn_detector 'CCD plate'
_diffrn_detector_area_resol_mean 10.3457
_diffrn_measured_fraction_theta_full 0.99
_diffrn_measured_fraction_theta_max 0.99
_diffrn_measurement_device_type 'Xcalibur, Ruby, Gemini ultra'
_diffrn_measurement_method '\w scans'
_diffrn_radiation_monochromator graphite
_diffrn_radiation_probe x-ray
_diffrn_radiation_source 'X-ray tube'
_diffrn_radiation_type 'Mo K\a'
_diffrn_radiation_wavelength 0.71073
_diffrn_reflns_av_unetI/netI 0.2344
_diffrn_reflns_limit_h_max 7
_diffrn_reflns_limit_h_min -7
_diffrn_reflns_limit_index_m_1_max 1
_diffrn_reflns_limit_index_m_1_min -1
_diffrn_reflns_limit_k_max 12
_diffrn_reflns_limit_k_min -12
_diffrn_reflns_limit_l_max 18
_diffrn_reflns_limit_l_min -18
_diffrn_reflns_number 37213
_diffrn_reflns_theta_full 31.98
_diffrn_reflns_theta_max 31.98
_diffrn_reflns_theta_min 3.2
_diffrn_source 'Enhance (Mo) X-ray Source'
_exptl_absorpt_coefficient_mu 1.465
_exptl_absorpt_correction_T_max 1
_exptl_absorpt_correction_T_min 0.823
_exptl_absorpt_correction_type multi-scan
_exptl_absorpt_process_details
;
CrysAlisPro, Agilent Technologies,
Version 1.171.37.35h (release 09-02-2015 CrysAlis171 .NET)
(compiled Feb  9 2015,16:26:32)
Empirical absorption correction using spherical harmonics,
 implemented in SCALE3 ABSPACK scaling algorithm.
;
_exptl_crystal_colour light-grey
_exptl_crystal_density_diffrn 2.4818
_exptl_crystal_description prismatic
_exptl_crystal_F_000 420
_exptl_crystal_size_max 0.14
_exptl_crystal_size_mid 0.10
_exptl_crystal_size_min 0.05
_refine_diff_density_max 4.23
_refine_diff_density_min -4.76
_refine_ls_extinction_method none
_refine_ls_goodness_of_fit_gt 1.39
_refine_ls_goodness_of_fit_ref 1.02
_refine_ls_number_constraints 13
_refine_ls_number_parameters 79
_refine_ls_number_reflns 37213
_refine_ls_number_restraints 5
_refine_ls_R_factor_all 0.3230
_refine_ls_R_factor_gt 0.0699
_refine_ls_shift/su_max 0.0432
_refine_ls_shift/su_mean 0.0107
_refine_ls_structure_factor_coef F
_refine_ls_weighting_details w=1/(\s^2^(F)+0.0001F^2^)
_refine_ls_weighting_scheme sigma
_refine_ls_wR_factor_gt 0.0749
_refine_ls_wR_factor_ref 0.1521
_reflns_number_gt 4400
_reflns_number_total 37213
_reflns_threshold_expression I>3\s(I)
_cod_data_source_file dk5051sup1.cif
_cod_data_source_block I
_cod_depositor_comments
;
The following automatic conversions were performed:

'_diffrn_radiation_probe' value 'X-ray' changed to 'x-ray' according
to
/home/data/users/saulius/crontab/automatic-downloads/rss-feeds/IUCr/lib/dictionaries/cif_core.dic
dictionary named 'cif_core.dic' version 2.4.2 from 2011-04-26.

Automatic conversion script
Id: cif_fix_values 4973 2017-02-22 13:04:09Z antanas 
;
_cod_original_formula_sum 'C2 Ca1 K0.36 Na1.64 O6'
_cod_database_code 2108050

loop_
_space_group_symop_id
_space_group_symop_operation_xyz
1 x,y,z
2 -x,-y,z+0.5
3 -x,y,-z+0.5
4 x,-y,-z
5 x+0.5,y+0.5,z
6 -x+0.5,-y+0.5,z+0.5
7 -x+0.5,y+0.5,-z+0.5
8 x+0.5,-y+0.5,-z
9 -x,-y,-z
10 x,y,-z+0.5
11 x,-y,z+0.5
12 -x,y,z
13 -x+0.5,-y+0.5,-z
14 x+0.5,y+0.5,-z+0.5
15 x+0.5,-y+0.5,z+0.5
16 -x+0.5,y+0.5,z

loop_
_space_group_symop_ssg_id
_space_group_symop_ssg_operation_algebraic
1 x1,x2,x3,x4
2 -x1,-x2,x3+1/2,-x4+1/2
3 -x1,x2,-x3+1/2,-x4
4 x1,-x2,-x3,x4+1/2
5 -x1,-x2,-x3,-x4
6 x1,x2,-x3+1/2,x4+1/2
7 x1,-x2,x3+1/2,x4
8 -x1,x2,x3,-x4+1/2
9 x1+1/2,x2+1/2,x3,x4
10 -x1+1/2,-x2+1/2,x3+1/2,-x4+1/2
11 -x1+1/2,x2+1/2,-x3+1/2,-x4
12 x1+1/2,-x2+1/2,-x3,x4+1/2
13 -x1+1/2,-x2+1/2,-x3,-x4
14 x1+1/2,x2+1/2,-x3+1/2,x4+1/2
15 x1+1/2,-x2+1/2,x3+1/2,x4
16 -x1+1/2,x2+1/2,x3,-x4+1/2

loop_
_atom_site_label
_atom_site_type_symbol
_atom_site_fract_x
_atom_site_fract_y
_atom_site_fract_z
_atom_site_adp_type
_atom_site_U_iso_or_equiv
_atom_site_site_symmetry_multiplicity
_atom_site_occupancy
_atom_site_calc_flag
Ca Ca 0 0.48023(6) 0.22334(5) Uani 0.03083(19) 8 0.5 d
Na Na 0 0.82098(10) 0.09973(6) Uani 0.0481(3) 8 0.82 d
K K 0 0.82098(10) 0.09973(6) Uani 0.0481(3) 8 0.18 d
C1 C 0 0.1467(4) 0.2274(2) Uiso 0.0260(5) 8 0.5 d
C2 C 0 0.5 0 Uiso 0.0260(5) 4 1 d
O1 O 0 0.00194(19) 0.25 Uani 0.0419(8) 4 1 d
O2 O 0.2196(2) 0.22057(15) 0.25 Uani 0.0431(6) 8 1 d
O3 O 0 0.5440(4) -0.10157(15) Uani 0.0927(14) 8 0.5 d
O41 O 0.1683(8) 0.5574(4) 0.0498(3) Uani 0.0587(18) 16 0.25 d
O42 O 0.1150(6) 0.3993(4) 0.0282(3) Uani 0.064(2) 16 0.25 d

loop_
_atom_site_aniso_label
_atom_site_aniso_type_symbol
_atom_site_aniso_U_11
_atom_site_aniso_U_22
_atom_site_aniso_U_33
_atom_site_aniso_U_12
_atom_site_aniso_U_13
_atom_site_aniso_U_23
Ca Ca 0.0190(3) 0.0201(3) 0.0533(4) 0 0 0.0048(3)
Na Na 0.0470(5) 0.0474(5) 0.0500(5) 0 0 -0.0001(4)
K K 0.0470(5) 0.0474(5) 0.0500(5) 0 0 -0.0001(4)
O1 O 0.0213(11) 0.0136(11) 0.091(2) 0 0 0
O2 O 0.0179(8) 0.0270(8) 0.0843(13) -0.0051(6) 0 0
O3 O 0.070(2) 0.124(3) 0.085(2) 0 0 0.039(2)
O41 O 0.072(3) 0.074(3) 0.030(3) 0.015(2) -0.017(2) -0.029(3)
O42 O 0.034(5) 0.044(4) 0.115(4) -0.011(3) 0.010(3) 0.004(3)

loop_
_atom_site_displace_Fourier_atom_site_label
_atom_site_displace_Fourier_axis
_atom_site_displace_Fourier_wave_vector_seq_id
_atom_site_displace_Fourier_param_cos
_atom_site_displace_Fourier_param_sin
Na x 1 -0.0515(2) 0
Na y 1 0 -0.00246(11)
Na z 1 0 -0.00276(8)
K x 1 -0.0515(2) 0
K y 1 0 -0.00246(11)
K z 1 0 -0.00276(8)
C2 x 1 0 0
C2 y 1 0 0.0016(4)
C2 z 1 0 -0.0098(2)
O1 x 1 0 0
O1 y 1 0 0
O1 z 1 0 -0.0207(2)
O2 x 1 0 0
O2 y 1 0 0
O2 z 1 0.01418(17) -0.02607(18)

loop_
_atom_site_Fourier_wave_vector_seq_id
_jana_atom_site_fourier_wave_vector_q1_coeff
1 1

loop_
_atom_site_occ_Fourier_atom_site_label
_atom_site_occ_Fourier_wave_vector_seq_id
_atom_site_occ_Fourier_param_cos
_atom_site_occ_Fourier_param_sin
Na 1 0 0.256(3)
K 1 0 -0.256(3)

loop_
_atom_site_occ_special_func_atom_site_label
_atom_site_occ_special_func_crenel_c
_atom_site_occ_special_func_crenel_w
Ca 0.25 0.5
C1 0.25 0.5
O3 0.25 0.5
O41 0.4395(3) 0.25
O42 0.1690(2) 0.25

loop_
_atom_type_symbol
_atom_type_scat_dispersion_real
_atom_type_scat_dispersion_imag
_atom_type_scat_source
C 0.0033 0.0016 'International Tables Vol C tables 4.2.6.8 and 6.1.1.1'
Ca 0.2262 0.3064 'International Tables Vol C tables 4.2.6.8 and 6.1.1.1'
K 0.2009 0.2494 'International Tables Vol C tables 4.2.6.8 and 6.1.1.1'
Na 0.0362 0.0249 'International Tables Vol C tables 4.2.6.8 and 6.1.1.1'
O 0.0106 0.0060 'International Tables Vol C tables 4.2.6.8 and 6.1.1.1'

loop_
_cell_wave_vector_seq_id
_cell_wave_vector_x
_cell_wave_vector_y
_cell_wave_vector_z
1 0.383000 0.000000 0.000000

loop_
_geom_bond_atom_site_label_1
_geom_bond_atom_site_label_2
_geom_bond_site_ssg_symmetry_2
_geom_bond_distance_av
_geom_bond_distance_min
_geom_bond_distance_max
Ca Ca 3_5555 0.6793(8) 0.6793(8) 0.6793(8)
Ca Na . 3.3887(11) 3.3828(14) 3.3947(14)
Ca Na 9_4455 3.417(3) 3.245(3) 3.500(3)
Ca Na 9_5455 3.415(3) 3.245(3) 3.500(3)
Ca Na 3_5555 3.7513(11) 3.7449(14) 3.7584(14)
Ca Na 11_4455 3.559(2) 3.488(3) 3.706(3)
Ca Na 11_5455 3.560(2) 3.488(3) 3.706(3)
Ca Na 4_5655 4.9243(11) 4.9031(14) 4.9362(14)
Ca K . 3.3924(10) 3.3887(11) 3.3947(11)
Ca K 9_4455 3.453(3) 3.343(3) 3.500(3)
Ca K 9_5455 3.456(3) 3.343(3) 3.500(3)
Ca K 3_5555 3.7513(11) 3.7449(14) 3.7584(14)
Ca K 11_4455 3.551(2) 3.488(3) 3.706(3)
Ca K 11_5455 3.554(2) 3.488(3) 3.706(3)
Ca K 4_5655 4.9243(11) 4.9031(14) 4.9362(14)
Ca C1 . 2.934(10) 2.930(17) 2.937(17)
Ca C1 9_4555 2.935(6) 2.928(9) 2.943(9)
Ca C1 9_5555 2.935(6) 2.928(9) 2.943(9)
Ca C1 3_5555 3.046(17) 3.046(17) 3.046(17)
Ca C1 11_4555 2.992(7) 2.962(9) 3.019(9)
Ca C1 11_5555 2.994(7) 2.962(9) 3.019(9)
Ca C2 . 2.9291(16) 2.852(3) 2.978(3)
Ca C2 2_5655 3.4525(16) 3.403(3) 3.530(3)
Ca O1 . 4.2085(17) 4.2046(17) 4.2176(17)
Ca O1 1_5655 4.5904(17) 4.5867(17) 4.5987(17)
Ca O1 9_4555 2.561(3) 2.539(4) 2.605(4)
Ca O1 9_5555 2.559(3) 2.539(4) 2.605(4)
Ca O2 1_4555 4.596(5) 4.563(5) 4.619(5)
Ca O2 . 2.5425(15) 2.5372(15) 2.5610(15)
Ca O2 9_4555 2.5725(18) 2.5466(18) 2.6380(18)
Ca O2 9_5555 4.226(5) 4.211(5) 4.267(5)
Ca O2 3_5555 2.5426(15) 2.5372(15) 2.5610(15)
Ca O2 3_6555 4.595(5) 4.563(5) 4.619(5)
Ca O2 11_4555 4.227(5) 4.211(5) 4.267(5)
Ca O2 11_5555 2.5707(18) 2.5466(18) 2.6380(18)
Ca O3 . 4.179(3) 4.132(4) 4.232(4)
Ca O3 2_5655 2.244(3) 2.208(4) 2.282(4)
Ca O3 3_5555 4.806(4) 4.806(4) 4.806(4)
Ca O3 4_5655 1.606(4) 1.606(4) 1.606(4)
Ca O41 . 2.472(12) 2.310(13) 2.795(13)
Ca O41 9_4455 4.958(11) 4.827(12) 5.072(12)
Ca O41 2_5655 4.275(12) 3.856(13) 4.489(13)
Ca O41 3_5555 3.101(13) 3.101(13) 3.101(13)
Ca O41 3_6555 5.158(13) 4.959(14) 5.390(14)
Ca O41 11_5455 4.902(13) 4.815(14) 5.192(14)
Ca O41 4_5655 3.625(13) 3.625(13) 3.625(13)
Ca O41 5_5655 3.625(13) 3.625(13) 3.625(13)
Ca O41 6_4555 5.158(13) 4.959(14) 5.390(14)
Ca O41 6_5555 3.101(13) 3.101(13) 3.101(13)
Ca O41 14_4455 4.915(13) 4.815(14) 5.192(14)
Ca O41 7_5655 4.275(12) 3.856(13) 4.489(13)
Ca O41 8_5555 2.472(12) 2.310(13) 2.795(13)
Ca O41 16_5455 4.939(11) 4.827(12) 5.072(12)
Ca O42 . 2.698(8) 2.676(9) 2.735(9)
Ca O42 9_4555 4.877(7) 4.737(8) 5.103(8)
Ca O42 2_5655 4.100(8) 4.080(9) 4.148(9)
Ca O42 3_5555 3.371(6) 3.371(6) 3.371(6)
Ca O42 3_6555 5.247(9) 4.954(9) 5.559(9)
Ca O42 12_5555 5.418(7) 4.981(8) 5.959(8)
Ca O42 5_5655 3.473(6) 3.473(6) 3.473(6)
Ca O42 13_4555 5.444(7) 4.981(8) 5.959(8)
Ca O42 6_4555 5.268(9) 4.954(9) 5.559(9)
Ca O42 7_5655 4.100(8) 4.080(9) 4.148(9)
Ca O42 8_5555 2.698(8) 2.676(9) 2.735(9)
Ca O42 16_5555 4.877(7) 4.737(8) 5.103(8)
Na Na 1_4555 5.058(7) 4.573(8) 5.551(8)
Na Na 1_6555 5.067(7) 4.573(8) 5.551(8)
Na Na 9_4455 5.074(2) 4.929(2) 5.227(2)
Na Na 9_4555 5.074(2) 4.929(2) 5.227(2)
Na Na 9_5455 5.076(2) 4.929(2) 5.227(2)
Na Na 9_5555 5.076(2) 4.929(2) 5.227(2)
Na Na 3_5555 3.8474(14) 3.8294(18) 3.8650(18)
Na Na 4_5755 4.0618(14) 4.0447(18) 4.0785(18)
Na Na 12_4655 3.802(3) 3.490(3) 4.131(3)
Na Na 12_5655 3.807(3) 3.490(3) 4.131(3)
Na K 1_4555 5.008(7) 4.573(8) 5.551(8)
Na K . 0 0 0
Na K 1_6555 5.020(7) 4.573(8) 5.551(8)
Na K 9_4455 5.034(2) 4.929(2) 5.218(2)
Na K 9_4555 5.041(2) 4.929(2) 5.226(2)
Na K 9_5455 5.035(2) 4.929(2) 5.218(2)
Na K 9_5555 5.041(2) 4.929(2) 5.226(2)
Na K 3_5555 3.8512(13) 3.8294(18) 3.8650(18)
Na K 4_5755 4.0654(14) 4.0447(18) 4.0785(18)
Na K 12_4655 3.859(3) 3.490(3) 4.131(3)
Na K 12_5655 3.862(3) 3.490(3) 4.131(3)
Na C1 1_5655 3.317(9) 3.209(16) 3.429(16)
Na C1 9_4555 3.497(7) 3.247(9) 3.657(9)
Na C1 9_5555 3.500(6) 3.247(9) 3.657(9)
Na C1 2_5645 4.746(5) 4.533(8) 4.952(8)
Na C1 3_5655 3.604(8) 3.468(14) 3.742(14)
Na C1 11_4555 3.579(6) 3.402(9) 3.862(9)
Na C1 11_5555 3.582(6) 3.402(9) 3.862(9)
Na C1 4_5655 4.194(5) 3.997(8) 4.400(8)
Na C2 . 3.102(2) 3.091(3) 3.108(3)
Na C2 9_4555 3.239(3) 2.985(4) 3.500(4)
Na C2 9_5555 3.244(3) 2.985(4) 3.500(4)
Na O1 1_5655 2.499(2) 2.331(3) 2.658(3)
Na O1 9_4555 4.243(3) 4.179(3) 4.304(3)
Na O1 9_5555 4.243(3) 4.179(3) 4.304(3)
Na O1 2_5645 4.7247(19) 4.498(3) 4.945(3)
Na O2 1_5655 4.1625(19) 4.007(2) 4.317(2)
Na O2 9_4555 2.561(2) 2.420(3) 2.716(3)
Na O2 9_5555 4.220(5) 4.136(5) 4.302(5)
Na O2 2_5645 4.612(2) 4.272(3) 4.946(3)
Na O2 3_5655 4.1612(19) 4.007(2) 4.317(2)
Na O2 11_4555 4.219(5) 4.136(5) 4.302(5)
Na O2 11_5555 2.559(2) 2.420(3) 2.716(3)
Na O2 4_5655 4.613(2) 4.272(3) 4.946(3)
Na O3 . 3.530(6) 3.475(9) 3.594(9)
Na O3 9_4555 4.202(5) 3.876(7) 4.342(7)
Na O3 9_5555 4.204(5) 3.876(7) 4.342(7)
Na O3 2_5655 4.992(5) 4.974(8) 5.011(8)
Na O3 10_4655 4.819(4) 4.683(5) 4.909(5)
Na O3 10_5655 4.820(4) 4.683(5) 4.909(5)
Na O3 4_5655 3.217(7) 3.125(12) 3.310(12)
Na O3 12_4655 2.654(5) 2.536(6) 2.907(6)
Na O3 12_5655 2.655(5) 2.536(6) 2.907(6)
Na O41 1_4555 4.852(13) 4.717(14) 5.188(14)
Na O41 . 2.472(13) 2.094(14) 2.921(14)
Na O41 9_4555 2.895(13) 2.755(14) 3.200(14)
Na O41 9_5555 4.124(13) 3.952(14) 4.211(14)
Na O41 3_5555 5.110(12) 4.930(14) 5.587(14)
Na O41 11_5555 5.160(12) 4.941(14) 5.410(14)
Na O41 4_5655 4.016(13) 3.531(14) 4.240(14)
Na O41 12_4655 2.640(12) 2.458(14) 2.737(14)
Na O41 12_5655 3.964(13) 3.779(14) 4.135(14)
Na O41 5_5655 4.007(13) 3.531(14) 4.240(14)
Na O41 13_4655 3.964(13) 3.779(14) 4.135(14)
Na O41 13_5655 2.644(12) 2.458(14) 2.737(14)
Na O41 6_5555 5.103(12) 4.930(14) 5.587(14)
Na O41 14_4555 5.160(12) 4.941(14) 5.410(14)
Na O41 8_5555 2.457(13) 2.094(14) 2.921(14)
Na O41 8_6555 4.852(13) 4.717(14) 5.188(14)
Na O41 16_4555 4.124(13) 3.952(14) 4.211(14)
Na O41 16_5555 2.891(13) 2.755(14) 3.200(14)
Na O42 . 3.887(7) 3.414(7) 4.161(7)
Na O42 1_5655 5.241(7) 4.834(7) 5.902(7)
Na O42 9_4555 2.354(7) 2.197(7) 2.730(7)
Na O42 9_5555 3.530(8) 2.698(9) 4.248(9)
Na O42 11_5555 5.129(8) 4.967(9) 5.468(9)
Na O42 4_4655 4.946(8) 4.748(9) 5.470(9)
Na O42 4_5655 2.653(7) 2.312(8) 3.324(8)
Na O42 12_4655 3.480(7) 2.723(8) 4.192(8)
Na O42 12_5655 4.156(7) 3.959(8) 4.287(8)
Na O42 5_5655 2.639(7) 2.293(8) 3.324(8)
Na O42 5_6655 4.950(8) 4.748(9) 5.470(9)
Na O42 13_4655 4.159(7) 3.959(8) 4.287(8)
Na O42 13_5655 3.480(7) 2.723(8) 4.192(8)
Na O42 14_4555 5.129(8) 4.967(9) 5.468(9)
Na O42 8_5555 3.887(7) 3.414(7) 4.161(7)
Na O42 8_5655 5.241(7) 4.834(7) 5.902(7)
Na O42 16_4555 3.512(8) 2.698(9) 4.248(9)
Na O42 16_5555 2.354(7) 2.197(7) 2.730(7)
K K 1_4555 4.906(7) 4.573(8) 5.551(8)
K K 1_6555 4.924(7) 4.573(8) 5.551(8)
K K 9_4455 4.992(2) 4.929(2) 5.115(2)
K K 9_4555 4.992(2) 4.929(2) 5.114(2)
K K 9_5455 4.992(2) 4.929(2) 5.115(2)
K K 9_5555 4.992(2) 4.929(2) 5.114(2)
K K 3_5555 3.8587(11) 3.8483(13) 3.8650(13)
K K 4_5755 4.0725(12) 4.0627(13) 4.0785(13)
K K 12_4655 3.969(3) 3.490(3) 4.131(3)
K K 12_5655 3.971(3) 3.490(3) 4.131(3)
K C1 1_5655 3.250(13) 3.209(16) 3.315(16)
K C1 9_4555 3.549(6) 3.343(9) 3.657(9)
K C1 9_5555 3.552(6) 3.343(9) 3.657(9)
K C1 2_5645 4.876(7) 4.749(8) 4.952(8)
K C1 3_5655 3.604(8) 3.468(14) 3.742(14)
K C1 11_4555 3.559(6) 3.402(9) 3.862(9)
K C1 11_5555 3.562(6) 3.402(9) 3.862(9)
K C1 4_5655 4.194(5) 3.997(8) 4.400(8)
K C2 . 3.1010(17) 3.091(3) 3.108(3)
K C2 9_4555 3.233(3) 2.985(4) 3.500(4)
K C2 9_5555 3.240(3) 2.985(4) 3.500(4)
K O1 1_5655 2.5478(18) 2.387(3) 2.658(3)
K O1 9_4555 4.256(3) 4.181(3) 4.304(3)
K O1 9_5555 4.257(3) 4.181(3) 4.304(3)
K O1 2_5645 4.6593(17) 4.498(3) 4.878(3)
K O2 1_5655 4.2038(19) 4.016(2) 4.317(2)
K O2 9_4555 2.591(2) 2.422(3) 2.716(3)
K O2 9_5555 4.236(5) 4.136(5) 4.302(5)
K O2 2_5645 4.514(2) 4.272(3) 4.888(3)
K O2 3_5655 4.2021(19) 4.016(2) 4.317(2)
K O2 11_4555 4.235(5) 4.136(5) 4.302(5)
K O2 11_5555 2.588(2) 2.422(3) 2.716(3)
K O2 4_5655 4.516(2) 4.272(3) 4.888(3)
K O3 . 3.565(7) 3.526(9) 3.594(9)
K O3 9_4555 4.293(5) 4.220(6) 4.342(6)
K O3 9_5555 4.295(5) 4.220(6) 4.342(6)
K O3 2_5655 4.981(7) 4.974(8) 4.992(8)
K O3 10_4655 4.863(4) 4.788(5) 4.909(5)
K O3 10_5655 4.862(4) 4.788(5) 4.909(5)
K O3 4_5655 3.217(7) 3.125(12) 3.310(12)
K O3 12_4655 2.623(5) 2.536(6) 2.763(6)
K O3 12_5655 2.624(5) 2.536(6) 2.763(6)
K O41 1_4555 4.852(13) 4.717(14) 5.188(14)
K O41 . 2.266(13) 2.094(14) 2.452(14)
K O41 9_4555 2.895(13) 2.755(14) 3.200(14)
K O41 9_5555 4.195(12) 4.187(12) 4.211(12)
K O41 3_5555 5.110(12) 4.930(14) 5.587(14)
K O41 11_5555 5.100(12) 4.941(14) 5.363(14)
K O41 4_5655 4.016(13) 3.531(14) 4.240(14)
K O41 12_4655 2.615(12) 2.458(14) 2.726(14)
K O41 12_5655 3.964(13) 3.779(14) 4.135(14)
K O41 5_5655 4.007(13) 3.531(14) 4.240(14)
K O41 13_4655 3.964(13) 3.779(14) 4.135(14)
K O41 13_5655 2.619(12) 2.458(14) 2.726(14)
K O41 6_5555 5.103(12) 4.930(14) 5.587(14)
K O41 14_4555 5.104(12) 4.941(14) 5.363(14)
K O41 8_5555 2.253(13) 2.094(14) 2.452(14)
K O41 8_6555 4.852(13) 4.717(14) 5.188(14)
K O41 16_4555 4.195(12) 4.187(12) 4.211(12)
K O41 16_5555 2.891(13) 2.755(14) 3.200(14)
K O42 . 4.081(6) 4.026(7) 4.161(7)
K O42 1_5655 4.961(6) 4.834(7) 5.089(7)
K O42 9_4555 2.206(7) 2.197(7) 2.211(7)
K O42 9_5555 3.530(8) 2.698(9) 4.248(9)
K O42 11_5555 5.129(8) 4.967(9) 5.468(9)
K O42 4_4655 4.954(8) 4.748(9) 5.470(9)
K O42 4_5655 2.653(7) 2.312(8) 3.324(8)
K O42 12_4655 3.480(7) 2.723(8) 4.192(8)
K O42 12_5655 4.217(8) 4.101(8) 4.287(8)
K O42 5_5655 2.639(7) 2.293(8) 3.324(8)
K O42 5_6655 4.958(8) 4.748(9) 5.470(9)
K O42 13_4655 4.217(8) 4.101(8) 4.287(8)
K O42 13_5655 3.480(7) 2.723(8) 4.192(8)
K O42 14_4555 5.129(8) 4.967(9) 5.468(9)
K O42 8_5555 4.081(6) 4.026(7) 4.161(7)
K O42 8_5655 4.961(6) 4.834(7) 5.089(7)
K O42 16_4555 3.512(8) 2.698(9) 4.248(9)
K O42 16_5555 2.206(7) 2.197(7) 2.211(7)
C1 C1 3_5555 0.962(11) 0.962(11) 0.962(11)
C1 C2 . 4.301(9) 4.120(14) 4.474(14)
C1 C2 9_4455 4.071(6) 3.834(9) 4.234(9)
C1 C2 9_5455 4.074(6) 3.834(9) 4.234(9)
C1 C2 2_5655 4.604(8) 4.417(13) 4.806(13)
C1 C2 10_4555 4.478(6) 4.308(8) 4.717(8)
C1 C2 10_5555 4.475(6) 4.308(8) 4.717(8)
C1 O1 . 1.300(10) 1.275(17) 1.359(17)
C1 O1 9_4555 4.033(9) 4.015(14) 4.074(14)
C1 O1 9_5555 4.033(9) 4.015(14) 4.074(14)
C1 O2 1_4555 4.036(7) 4.020(7) 4.064(7)
C1 O2 . 1.314(6) 1.278(9) 1.388(9)
C1 O2 9_4455 4.025(10) 4.009(16) 4.082(16)
C1 O2 3_5555 1.313(6) 1.278(9) 1.388(9)
C1 O2 3_6555 4.036(7) 4.020(7) 4.064(7)
C1 O2 11_5455 4.023(10) 4.009(16) 4.082(16)
C1 O3 9_4455 4.981(6) 4.865(8) 5.069(8)
C1 O3 9_5455 4.978(6) 4.865(8) 5.069(8)
C1 O3 2_5655 3.497(10) 3.276(17) 3.705(17)
C1 O3 10_4555 3.687(8) 3.519(10) 3.898(10)
C1 O3 10_5555 3.694(8) 3.519(10) 3.898(10)
C1 O3 4_5655 3.162(19) 3.162(19) 3.162(19)
C1 O3 12_4555 3.468(9) 3.379(11) 3.604(11)
C1 O3 12_5555 3.473(9) 3.379(11) 3.604(11)
C1 O41 . 4.357(16) 4.25(2) 4.49(2)
C1 O41 9_4455 3.068(14) 2.912(14) 3.204(14)
C1 O41 9_5455 4.206(14) 3.985(15) 4.430(15)
C1 O41 2_5655 4.952(14) 4.638(17) 5.145(17)
C1 O41 10_5555 4.615(14) 4.448(15) 4.750(15)
C1 O41 11_5455 3.355(14) 3.237(15) 3.679(15)
C1 O41 4_5655 4.103(17) 4.103(17) 4.103(17)
C1 O41 12_4555 4.345(15) 3.919(15) 4.679(15)
C1 O41 5_5655 4.103(17) 4.103(17) 4.103(17)
C1 O41 13_5555 4.366(15) 3.919(15) 4.679(15)
C1 O41 14_4455 3.371(14) 3.237(15) 3.679(15)
C1 O41 7_5655 4.953(14) 4.638(17) 5.145(17)
C1 O41 15_4555 4.593(14) 4.448(15) 4.750(15)
C1 O41 8_5555 4.362(16) 4.25(2) 4.49(2)
C1 O41 16_4455 4.206(14) 3.985(15) 4.430(15)
C1 O41 16_5455 3.045(14) 2.912(14) 3.204(14)
C1 O42 . 3.447(11) 3.033(14) 4.080(14)
C1 O42 9_4455 3.911(9) 3.119(12) 4.526(12)
C1 O42 9_5455 4.632(11) 4.610(12) 4.681(12)
C1 O42 10_5555 4.277(9) 4.171(11) 4.497(11)
C1 O42 3_5555 3.835(13) 3.835(13) 3.835(13)
C1 O42 11_4455 4.938(10) 4.595(12) 5.136(12)
C1 O42 12_5555 4.373(9) 4.127(10) 4.684(10)
C1 O42 13_4555 4.388(9) 4.127(10) 4.684(10)
C1 O42 14_5455 4.928(10) 4.595(12) 5.136(12)
C1 O42 15_4555 4.277(9) 4.171(11) 4.497(11)
C1 O42 8_5555 3.447(11) 3.033(14) 4.080(14)
C1 O42 16_4455 4.635(11) 4.610(12) 4.681(12)
C1 O42 16_5455 3.911(9) 3.119(12) 4.526(12)
C2 O1 9_4555 4.072(3) 3.878(3) 4.266(3)
C2 O1 9_5555 4.069(3) 3.878(3) 4.266(3)
C2 O1 10_4545 4.069(3) 3.878(3) 4.266(3)
C2 O1 10_5545 4.072(3) 3.878(3) 4.266(3)
C2 O2 . 4.174(3) 3.993(4) 4.359(4)
C2 O2 9_4555 3.997(3) 3.719(3) 4.276(3)
C2 O2 2_5645 4.174(3) 3.993(4) 4.359(4)
C2 O2 10_5545 3.997(3) 3.719(3) 4.276(3)
C2 O2 3_5555 4.174(3) 3.993(4) 4.359(4)
C2 O2 11_5555 3.992(3) 3.719(3) 4.276(3)
C2 O2 4_5655 4.174(3) 3.993(4) 4.359(4)
C2 O2 12_4555 3.992(3) 3.719(3) 4.276(3)
C2 O3 . 1.278(4) 1.263(5) 1.301(5)
C2 O3 9_4455 4.914(7) 4.839(10) 5.082(10)
C2 O3 9_5455 4.914(7) 4.839(10) 5.082(10)
C2 O3 4_5655 1.278(4) 1.263(5) 1.301(5)
C2 O3 12_4655 4.914(7) 4.839(10) 5.082(10)
C2 O3 12_5655 4.914(7) 4.839(10) 5.082(10)
C2 O41 1_4555 4.285(14) 4.167(15) 4.566(15)
C2 O41 . 1.250(13) 0.979(13) 1.417(13)
C2 O41 9_4455 4.273(13) 4.061(14) 4.512(14)
C2 O41 9_4555 5.231(13) 4.882(14) 5.620(14)
C2 O41 9_5455 5.231(13) 4.833(14) 5.442(14)
C2 O41 4_4655 4.285(14) 4.167(15) 4.566(15)
C2 O41 4_5655 1.249(13) 0.979(13) 1.417(13)
C2 O41 12_4555 5.223(13) 4.882(14) 5.620(14)
C2 O41 12_4655 4.278(13) 4.061(14) 4.512(14)
C2 O41 12_5655 5.231(13) 4.833(14) 5.442(14)
C2 O41 5_5655 1.250(13) 0.979(13) 1.417(13)
C2 O41 5_6655 4.285(14) 4.167(15) 4.566(15)
C2 O41 13_4655 5.231(13) 4.833(14) 5.442(14)
C2 O41 13_5555 5.231(13) 4.882(14) 5.620(14)
C2 O41 13_5655 4.273(13) 4.061(14) 4.512(14)
C2 O41 8_5555 1.249(13) 0.979(13) 1.417(13)
C2 O41 8_6555 4.285(14) 4.167(15) 4.566(15)
C2 O41 16_4455 5.231(13) 4.833(14) 5.442(14)
C2 O41 16_5455 4.278(13) 4.061(14) 4.512(14)
C2 O41 16_5555 5.223(13) 4.882(14) 5.620(14)
C2 O42 1_4555 4.570(9) 3.873(9) 5.321(9)
C2 O42 . 1.259(7) 1.203(7) 1.371(7)
C2 O42 9_4455 5.644(7) 4.882(7) 6.208(7)
C2 O42 9_4555 4.061(7) 3.891(7) 4.337(7)
C2 O42 9_5555 4.707(7) 3.992(8) 5.535(8)
C2 O42 4_4655 4.571(9) 3.873(9) 5.321(9)
C2 O42 4_5655 1.258(7) 1.203(7) 1.371(7)
C2 O42 12_4555 4.061(7) 3.891(7) 4.337(7)
C2 O42 12_4655 5.644(7) 4.882(7) 6.208(7)
C2 O42 12_5555 4.689(7) 3.992(8) 5.535(8)
C2 O42 5_5655 1.259(7) 1.203(7) 1.371(7)
C2 O42 5_6655 4.570(9) 3.873(9) 5.321(9)
C2 O42 13_4555 4.707(7) 3.992(8) 5.535(8)
C2 O42 13_5555 4.061(7) 3.891(7) 4.337(7)
C2 O42 13_5655 5.644(7) 4.882(7) 6.208(7)
C2 O42 8_5555 1.259(7) 1.203(7) 1.371(7)
C2 O42 8_6555 4.571(9) 3.873(9) 5.321(9)
C2 O42 16_4555 4.689(7) 3.992(8) 5.535(8)
C2 O42 16_5455 5.644(7) 4.882(7) 6.208(7)
C2 O42 16_5555 4.061(7) 3.891(7) 4.337(7)
O1 O2 1_4555 4.414(5) 4.394(5) 4.435(5)
O1 O2 . 2.222(2) 2.220(2) 2.223(2)
O1 O2 9_4455 2.863(2) 2.851(2) 2.875(2)
O1 O2 9_5455 4.410(4) 4.402(4) 4.418(4)
O1 O2 3_5555 2.222(2) 2.220(2) 2.223(2)
O1 O2 3_6555 4.414(5) 4.394(5) 4.435(5)
O1 O2 11_4455 4.410(4) 4.402(4) 4.418(4)
O1 O2 11_5455 2.863(2) 2.851(2) 2.875(2)
O1 O3 9_4455 5.112(4) 4.819(5) 5.416(5)
O1 O3 9_5455 5.114(4) 4.819(5) 5.416(5)
O1 O3 2_5655 4.495(7) 4.445(11) 4.530(11)
O1 O3 10_4555 3.227(4) 3.189(5) 3.271(5)
O1 O3 10_5555 3.227(4) 3.189(5) 3.271(5)
O1 O3 11_4455 5.114(4) 4.819(5) 5.416(5)
O1 O3 11_5455 5.112(4) 4.819(5) 5.416(5)
O1 O3 4_5655 4.495(7) 4.445(11) 4.530(11)
O1 O3 12_4555 3.227(4) 3.189(5) 3.271(5)
O1 O3 12_5555 3.227(4) 3.189(5) 3.271(5)
O1 O41 1_5455 4.645(13) 4.409(14) 5.076(14)
O1 O41 9_4455 3.181(12) 2.957(14) 3.472(14)
O1 O41 9_5455 4.156(13) 3.975(14) 4.487(14)
O1 O41 10_4555 5.296(13) 4.896(14) 5.536(14)
O1 O41 10_5555 4.126(12) 3.859(14) 4.262(14)
O1 O41 3_5455 4.645(13) 4.409(14) 5.076(14)
O1 O41 11_4455 4.156(13) 3.975(14) 4.487(14)
O1 O41 11_5455 3.181(12) 2.957(14) 3.472(14)
O1 O41 12_4555 4.126(12) 3.859(14) 4.262(14)
O1 O41 12_5555 5.296(13) 4.896(14) 5.536(14)
O1 O41 13_4555 5.296(13) 4.896(14) 5.536(14)
O1 O41 13_5555 4.130(12) 3.859(14) 4.262(14)
O1 O41 6_5455 4.636(13) 4.409(14) 5.076(14)
O1 O41 14_4455 3.180(12) 2.957(14) 3.472(14)
O1 O41 14_5455 4.156(13) 3.975(14) 4.487(14)
O1 O41 15_4555 4.130(12) 3.859(14) 4.262(14)
O1 O41 15_5555 5.296(13) 4.896(14) 5.536(14)
O1 O41 8_5455 4.636(13) 4.409(14) 5.076(14)
O1 O41 16_4455 4.156(13) 3.975(14) 4.487(14)
O1 O41 16_5455 3.180(12) 2.957(14) 3.472(14)
O1 O42 . 4.457(7) 4.255(8) 4.964(8)
O1 O42 9_4455 3.388(8) 2.997(8) 3.893(8)
O1 O42 9_5455 4.392(8) 4.113(9) 4.601(9)
O1 O42 2_5555 5.175(8) 4.744(8) 5.791(8)
O1 O42 10_4555 4.732(8) 4.229(9) 5.233(9)
O1 O42 10_5555 4.333(8) 3.928(9) 4.741(9)
O1 O42 3_5555 4.457(7) 4.255(8) 4.964(8)
O1 O42 11_4455 4.392(8) 4.113(9) 4.601(9)
O1 O42 11_5455 3.388(8) 2.997(8) 3.893(8)
O1 O42 4_5555 5.192(8) 4.780(8) 5.791(8)
O1 O42 12_4555 4.333(8) 3.928(9) 4.741(9)
O1 O42 12_5555 4.732(8) 4.229(9) 5.233(9)
O1 O42 5_5555 5.175(8) 4.744(8) 5.791(8)
O1 O42 13_4555 4.743(8) 4.229(9) 5.233(9)
O1 O42 13_5555 4.333(8) 3.928(9) 4.741(9)
O1 O42 6_5555 4.465(7) 4.263(8) 4.964(8)
O1 O42 14_4455 3.388(8) 2.997(8) 3.893(8)
O1 O42 14_5455 4.387(8) 4.113(9) 4.601(9)
O1 O42 7_5555 5.175(8) 4.744(8) 5.791(8)
O1 O42 15_4555 4.333(8) 3.928(9) 4.741(9)
O1 O42 15_5555 4.743(8) 4.229(9) 5.233(9)
O1 O42 8_5555 4.457(7) 4.255(8) 4.964(8)
O1 O42 16_4455 4.387(8) 4.113(9) 4.601(9)
O1 O42 16_5455 3.388(8) 2.997(8) 3.893(8)
O2 O2 3_5555 2.221(4) 2.221(4) 2.221(4)
O2 O2 3_6555 2.883(4) 2.841(4) 2.925(4)
O2 O2 11_5455 4.4156(18) 4.4059(18) 4.4251(18)
O2 O2 11_5555 4.4156(18) 4.4059(18) 4.4251(18)
O2 O3 9_5455 4.878(4) 4.568(6) 5.304(6)
O2 O3 2_5655 3.171(6) 3.047(9) 3.217(9)
O2 O3 2_6655 4.786(6) 4.695(7) 4.939(7)
O2 O3 10_4555 4.756(6) 4.691(7) 4.807(7)
O2 O3 10_5555 3.376(6) 3.173(9) 3.492(9)
O2 O3 11_5455 4.876(4) 4.568(6) 5.304(6)
O2 O3 4_5655 3.173(6) 3.047(9) 3.217(9)
O2 O3 4_6655 4.786(6) 4.695(7) 4.939(7)
O2 O3 12_4555 4.757(6) 4.691(7) 4.807(7)
O2 O3 12_5555 3.376(6) 3.173(9) 3.492(9)
O2 O41 . 3.783(13) 3.591(14) 4.193(14)
O2 O41 9_4455 4.142(13) 3.954(14) 4.328(14)
O2 O41 9_5455 3.517(13) 3.187(14) 4.064(14)
O2 O41 2_5655 4.901(13) 4.518(14) 5.157(14)
O2 O41 2_6655 5.062(13) 4.914(14) 5.154(14)
O2 O41 10_5555 4.470(13) 4.164(14) 4.614(14)
O2 O41 3_5555 4.248(13) 4.138(14) 4.494(14)
O2 O41 11_4455 5.242(14) 4.912(15) 5.644(15)
O2 O41 11_5455 3.099(13) 2.917(14) 3.372(14)
O2 O41 4_5655 4.496(13) 4.192(14) 4.717(14)
O2 O41 12_4555 5.228(13) 4.949(14) 5.398(14)
O2 O41 12_5555 5.309(13) 4.733(14) 5.568(14)
O2 O41 5_5655 4.916(13) 4.518(14) 5.157(14)
O2 O41 5_6655 5.062(13) 4.914(14) 5.154(14)
O2 O41 13_5555 4.474(13) 4.164(14) 4.614(14)
O2 O41 6_5555 3.799(13) 3.591(14) 4.193(14)
O2 O41 14_4455 4.142(13) 3.954(14) 4.328(14)
O2 O41 14_5455 3.517(13) 3.187(14) 4.064(14)
O2 O41 7_5655 4.509(13) 4.192(14) 4.717(14)
O2 O41 15_4555 5.234(13) 4.949(14) 5.398(14)
O2 O41 15_5555 5.309(13) 4.733(14) 5.568(14)
O2 O41 8_5555 4.257(13) 4.138(14) 4.494(14)
O2 O41 16_4455 5.242(14) 4.912(15) 5.644(15)
O2 O41 16_5455 3.102(13) 2.917(14) 3.372(14)
O2 O42 . 3.114(8) 2.974(8) 3.346(8)
O2 O42 9_4455 4.856(8) 4.218(8) 5.481(8)
O2 O42 9_5455 4.583(7) 4.345(8) 4.693(8)
O2 O42 10_4555 5.511(8) 4.776(9) 6.296(9)
O2 O42 10_5555 4.115(8) 4.061(9) 4.223(9)
O2 O42 3_5555 3.508(8) 3.265(8) 3.997(8)
O2 O42 3_6555 4.695(8) 4.582(8) 4.981(8)
O2 O42 11_5455 3.882(7) 3.447(8) 4.290(8)
O2 O42 4_5655 5.095(8) 4.822(8) 5.229(8)
O2 O42 12_4555 5.039(8) 4.744(9) 5.435(9)
O2 O42 12_5555 4.093(8) 3.493(9) 4.823(9)
O2 O42 13_4555 5.528(9) 4.776(9) 6.296(9)
O2 O42 13_5555 4.115(8) 4.061(9) 4.223(9)
O2 O42 6_5555 3.104(8) 2.974(8) 3.315(8)
O2 O42 14_4455 4.856(8) 4.218(8) 5.481(8)
O2 O42 14_5455 4.588(7) 4.345(8) 4.693(8)
O2 O42 7_5655 5.101(8) 4.822(8) 5.248(8)
O2 O42 15_4555 5.039(8) 4.744(9) 5.435(9)
O2 O42 15_5555 4.108(8) 3.493(9) 4.823(9)
O2 O42 8_5555 3.508(8) 3.265(8) 3.997(8)
O2 O42 8_6555 4.692(8) 4.582(8) 4.981(8)
O2 O42 16_5455 3.882(7) 3.447(8) 4.290(8)
O3 O3 1_4555 4.800(7) 4.800(7) 4.800(7)
O3 O3 1_6555 4.800(7) 4.800(7) 4.800(7)
O3 O3 9_4455 5.005(9) 4.873(11) 5.144(11)
O3 O3 9_4555 5.012(9) 4.873(11) 5.144(11)
O3 O3 9_5455 5.001(9) 4.873(11) 5.144(11)
O3 O3 9_5555 5.015(9) 4.873(11) 5.144(11)
O3 O3 3_5545 3.879(6) 3.879(6) 3.879(6)
O3 O3 4_5655 2.603(7) 2.603(7) 2.603(7)
O3 O41 . 2.173(13) 1.822(14) 2.379(14)
O3 O41 9_4455 4.943(15) 4.920(16) 4.979(16)
O3 O41 9_4555 4.867(15) 4.771(16) 4.966(16)
O3 O41 2_5645 4.625(13) 4.446(14) 4.940(14)
O3 O41 4_4655 4.372(14) 4.244(15) 4.573(15)
O3 O41 4_5655 1.366(16) 1.366(16) 1.366(16)
O3 O41 12_4655 3.955(15) 3.733(16) 4.235(16)
O3 O41 5_5655 1.366(16) 1.366(16) 1.366(16)
O3 O41 5_6655 4.372(14) 4.244(15) 4.573(15)
O3 O41 13_5655 3.941(15) 3.733(16) 4.235(16)
O3 O41 7_5645 4.623(13) 4.446(14) 4.940(14)
O3 O41 8_5555 2.172(13) 1.822(14) 2.379(14)
O3 O41 16_5455 4.940(15) 4.920(16) 4.979(16)
O3 O41 16_5555 4.882(15) 4.771(16) 4.966(16)
O3 O42 1_4555 5.164(9) 4.788(9) 5.548(9)
O3 O42 . 2.206(9) 2.156(11) 2.261(11)
O3 O42 9_4555 4.034(9) 3.857(12) 4.309(12)
O3 O42 2_5645 4.804(9) 4.752(9) 4.889(9)
O3 O42 4_4655 4.427(9) 4.033(9) 4.794(9)
O3 O42 12_5555 4.937(9) 4.475(12) 5.542(12)
O3 O42 5_5655 1.311(11) 1.311(11) 1.311(11)
O3 O42 5_6655 4.400(9) 4.033(9) 4.794(9)
O3 O42 13_4555 4.966(10) 4.475(12) 5.542(12)
O3 O42 7_5645 4.804(9) 4.752(9) 4.889(9)
O3 O42 8_5555 2.206(9) 2.156(11) 2.261(11)
O3 O42 8_6555 5.135(9) 4.788(9) 5.548(9)
O3 O42 16_5555 4.034(9) 3.857(12) 4.309(12)
O41 O41 9_4555 4.521(18) 4.468(18) 4.580(18)
O41 O41 9_5455 4.529(17) 4.483(18) 4.577(18)
O41 O41 5_5655 2.474(18) 2.474(18) 2.474(18)
O41 O41 5_6655 3.429(17) 3.426(17) 3.430(17)
O41 O41 13_5655 3.650(18) 3.562(19) 3.727(19)
O41 O42 9_4555 4.168(14) 4.029(15) 4.394(15)
O41 O42 4_6655 5.188(15) 4.980(16) 5.430(16)
O41 O42 12_5555 4.636(15) 3.891(15) 5.543(15)
O41 O42 5_6655 3.567(16) 3.155(16) 4.004(16)
O41 O42 8_5555 2.141(14) 2.067(15) 2.239(15)
O41 O42 16_5555 3.387(13) 3.361(13) 3.402(13)
O42 O42 4_4655 4.833(11) 4.747(11) 4.942(11)
O42 O42 4_6655 4.829(11) 4.740(11) 4.933(11)
O42 O42 5_5655 2.559(9) 2.559(9) 2.559(9)
O42 O42 13_4555 4.195(10) 4.149(10) 4.258(10)
O42 O42 8_5555 2.457(10) 2.457(10) 2.457(10)
O42 O42 8_6555 4.625(11) 4.623(11) 4.627(11)
O42 O42 16_5455 4.521(10) 3.714(10) 5.357(10)
O42 O42 16_5555 4.509(10) 3.708(10) 5.350(10)

loop_
_twin_individual_id
_twin_individual_mass_fraction_refined
_twin_individual_twin_matrix_11
_twin_individual_twin_matrix_12
_twin_individual_twin_matrix_13
_twin_individual_twin_matrix_21
_twin_individual_twin_matrix_22
_twin_individual_twin_matrix_23
_twin_individual_twin_matrix_31
_twin_individual_twin_matrix_32
_twin_individual_twin_matrix_33
1 0.6745(15) 1 0 0 0 1 0 0 0 1
2 0.0714(8) -0.5 -1.5038 0 0.4987 -0.5 0 0 0 1
3 0.2541(12) -0.5 1.5038 0 -0.4987 -0.5 0 0 0 1

loop_
_restr_distance_atom_site_label_1
_restr_distance_atom_site_label_2
_restr_distance_target
_restr_distance_target_weight_param
C2 O3 1.28 0.002
C2 O41 1.28 0.002
C2 O42 1.28 0.002
O3 O41 2.22 0.003
O3 O42 2.22 0.003

loop_
_jana_atom_site_occ_fourier_absolute_site_label
_jana_atom_site_occ_fourier_absolute
Na 0.82
K 0.18

loop_
_jana_atom_site_displace_legendre_atom_site_label
_jana_atom_site_displace_legendre_axis
_jana_atom_site_displace_legendre_param_order
_jana_atom_site_displace_legendre_param_coeff
C1 x 1 0.0008(10)
C1 y 1 0
C1 z 1 0
C1 x 2 0
C1 y 2 0.0036(18)
C1 z 2 0.0158(6)
O3 x 1 -0.0262(10)
O3 y 1 0
O3 z 1 0
O3 x 2 0
O3 y 2 0.0094(12)
O3 z 2 -0.0031(3)
O41 x 1 -0.0251(17)
O41 y 1 0.0304(10)
O41 z 1 0.0160(6)
O41 x 2 0.018(2)
O41 y 2 -0.0018(15)
O41 z 2 0.0174(9)
O42 x 1 0.1111(12)
O42 y 1 0.0445(7)
O42 z 1 0.0029(6)
O42 x 2 0.0084(10)
O42 y 2 -0.0154(5)
O42 z 2 -0.0009(4)

_cod_database_fobs_code 2108050
